data_2227694
loop_
_publ_author_name
'Natarajan, S.'
'Indumathi, P.'
'Reddy, B. Palakshi'
'Vijayakumar, V.'
'Lakshman, P. L. Nilantha'

_publ_section_title
;
 Ethyl
 2-methyl-5-oxo-4-(3,4,5-trimethoxyphenyl)-1,4,5,6,7,8-hexahydroquinoline-3-carboxylate
;
_journal_coeditor_code JH2183
_journal_issue 9
_journal_name_full 'Acta Crystallographica Section E'
_journal_page_first o2240
_journal_paper_doi 10.1107/S1600536810030333
_journal_volume 66
_journal_year 2010
_chemical_formula_iupac 'C22 H27 N1 O6'
_chemical_formula_moiety 'C22 H27 N1 O6'
_chemical_formula_sum 'C22 H27 N O6'
_chemical_formula_weight 401.44
_chemical_name_systematic
;
Ethyl 2-methyl-5-oxo-4-(3,4,5-trimethoxyphenyl)-1,4,5,6,7,8-
hexahydroquinoline-3-carboxylate
;
_space_group_IT_number 2
_symmetry_cell_setting triclinic
_symmetry_space_group_name_Hall '-P 1'
_symmetry_space_group_name_H-M 'P -1'
_atom_sites_solution_hydrogens geom
_atom_sites_solution_primary direct
_atom_sites_solution_secondary difmap
_audit_creation_method SHELXL-97
_cell_angle_alpha 109.77(3)
_cell_angle_beta 95.420(10)
_cell_angle_gamma 104.41(2)
_cell_formula_units_Z 2
_cell_length_a 7.512(2)
_cell_length_b 10.4020(10)
_cell_length_c 14.568(3)
_cell_measurement_reflns_used 25
_cell_measurement_temperature 294(2)
_cell_measurement_theta_max 25
_cell_measurement_theta_min 2
_cell_volume 1017.4(4)
_computing_cell_refinement 'CAD-4 EXPRESS (Enraf--Nonius, 1994)'
_computing_data_collection 'CAD-4 EXPRESS (Enraf--Nonius, 1994)'
_computing_data_reduction 'XCAD4 (Harms & Wocadlo, 1996)'
_computing_molecular_graphics 'PLATON (Spek, 2009)'
_computing_publication_material 'SHELXL97 (Sheldrick, 2008)'
_computing_structure_refinement 'SHELXL97 (Sheldrick, 2008)'
_computing_structure_solution 'SHELXS97 (Sheldrick, 2008)'
_diffrn_ambient_temperature 294(2)
_diffrn_measured_fraction_theta_full 1.000
_diffrn_measured_fraction_theta_max 1.000
_diffrn_measurement_device_type 'Nonius MACH3'
_diffrn_measurement_method \w-2\q
_diffrn_radiation_monochromator graphite
_diffrn_radiation_source 'fine-focus sealed tube'
_diffrn_radiation_type MoK\a
_diffrn_radiation_wavelength 0.71073
_diffrn_reflns_av_R_equivalents 0.0129
_diffrn_reflns_av_sigmaI/netI 0.0221
_diffrn_reflns_limit_h_max 8
_diffrn_reflns_limit_h_min -1
_diffrn_reflns_limit_k_max 12
_diffrn_reflns_limit_k_min -12
_diffrn_reflns_limit_l_max 17
_diffrn_reflns_limit_l_min -17
_diffrn_reflns_number 4471
_diffrn_reflns_theta_full 24.97
_diffrn_reflns_theta_max 24.97
_diffrn_reflns_theta_min 2.14
_diffrn_standards_decay_% 0
_diffrn_standards_interval_time 60
_diffrn_standards_number 3
_exptl_absorpt_coefficient_mu 0.095
_exptl_absorpt_correction_T_max 0.9803
_exptl_absorpt_correction_T_min 0.9757
_exptl_absorpt_correction_type psi-scan
_exptl_absorpt_process_details '(North <i>et al.</i>, 1968)'
_exptl_crystal_colour colourless
_exptl_crystal_density_diffrn 1.310
_exptl_crystal_density_method 'not measured'
_exptl_crystal_description block
_exptl_crystal_F_000 428
_exptl_crystal_size_max 0.26
_exptl_crystal_size_mid 0.24
_exptl_crystal_size_min 0.21
_refine_diff_density_max 0.231
_refine_diff_density_min -0.180
_refine_ls_extinction_coef 0.013(3)
_refine_ls_extinction_expression Fc^*^=kFc[1+0.001xFc^2^\l^3^/sin(2\q)]^-1/4^
_refine_ls_extinction_method 'SHELXL97 (Sheldrick, 2008)'
_refine_ls_goodness_of_fit_ref 1.031
_refine_ls_hydrogen_treatment mixed
_refine_ls_matrix_type full
_refine_ls_number_parameters 268
_refine_ls_number_reflns 3574
_refine_ls_number_restraints 0
_refine_ls_restrained_S_all 1.031
_refine_ls_R_factor_all 0.0635
_refine_ls_R_factor_gt 0.0429
_refine_ls_shift/su_max 0.000
_refine_ls_shift/su_mean 0.000
_refine_ls_structure_factor_coef Fsqd
_refine_ls_weighting_details 'calc w=1/[\s^2^(Fo^2^)+(0.0609P)^2^+0.3979P] where P=(Fo^2^+2Fc^2^)/3'
_refine_ls_weighting_scheme calc
_refine_ls_wR_factor_gt 0.1165
_refine_ls_wR_factor_ref 0.1285
_reflns_number_gt 2653
_reflns_number_total 3574
_reflns_threshold_expression I>2sigma(I)
_cod_data_source_file jh2183.cif
_cod_data_source_block I
_cod_original_formula_sum 'C22 H27 N1 O6'
_cod_database_code 2227694
_cod_database_fobs_code 2227694

loop_
_symmetry_equiv_pos_as_xyz
'x, y, z'
'-x, -y, -z'

loop_
_atom_site_type_symbol
_atom_site_label
_atom_site_fract_x
_atom_site_fract_y
_atom_site_fract_z
_atom_site_U_iso_or_equiv
_atom_site_adp_type
_atom_site_calc_flag
_atom_site_refinement_flags
_atom_site_occupancy
_atom_site_disorder_assembly
_atom_site_disorder_group
C C22 0.4600(4) 0.2952(4) 0.0056(2) 0.0841(9) Uani d . 1 . .
H H22A 0.4922 0.3586 -0.0293 0.101 Uiso calc R 1 . .
H H22B 0.3534 0.2153 -0.0339 0.101 Uiso calc R 1 . .
H H22C 0.5642 0.2613 0.0178 0.101 Uiso calc R 1 . .
H H1N -0.286(4) -0.135(3) 0.2897(18) 0.061(7) Uiso d . 1 . .
O O4 0.68460(19) 0.35699(15) 0.22606(11) 0.0519(4) Uani d . 1 . .
O O3 0.36747(19) 0.26111(15) 0.50993(10) 0.0523(4) Uani d . 1 . .
N N1 -0.1712(2) -0.09684(18) 0.30488(13) 0.0405(4) Uani d . 1 . .
O O1 0.41288(19) -0.16053(16) 0.25103(12) 0.0588(4) Uani d . 1 . .
C C6 0.1238(2) -0.11864(19) 0.27165(13) 0.0323(4) Uani d . 1 . .
C C1 -0.0644(2) -0.17812(19) 0.25700(13) 0.0347(4) Uani d . 1 . .
C C8 0.0925(2) 0.09809(19) 0.40306(13) 0.0346(4) Uani d . 1 . .
C C9 -0.0944(2) 0.0320(2) 0.38398(14) 0.0356(4) Uani d . 1 . .
C C15 0.4536(2) 0.20151(19) 0.27900(14) 0.0371(4) Uani d . 1 . .
H H15 0.5452 0.1991 0.3256 0.044 Uiso calc R 1 . .
O O2 0.0990(2) 0.30115(19) 0.54511(14) 0.0765(6) Uani d . 1 . .
C C5 0.2404(3) -0.2085(2) 0.23209(15) 0.0407(5) Uani d . 1 . .
C C16 0.5036(3) 0.28065(19) 0.22121(15) 0.0388(4) Uani d . 1 . .
O O6 0.4166(2) 0.36880(18) 0.09651(13) 0.0659(5) Uani d . 1 . .
C C19 0.1316(3) 0.1295(2) 0.19881(14) 0.0393(4) Uani d . 1 . .
H H19 0.0068 0.0788 0.1914 0.047 Uiso calc R 1 . .
C C7 0.2165(2) 0.03861(18) 0.33288(13) 0.0330(4) Uani d . 1 . .
H H7 0.3332 0.0471 0.3740 0.040 Uiso calc R 1 . .
C C14 0.2679(2) 0.12545(18) 0.26814(13) 0.0332(4) Uani d . 1 . .
O O5 0.0588(2) 0.21801(19) 0.06860(13) 0.0656(5) Uani d . 1 . .
C C3 -0.0564(3) -0.3963(2) 0.12134(17) 0.0557(6) Uani d . 1 . .
H H3A -0.0602 -0.3578 0.0694 0.067 Uiso calc R 1 . .
H H3B -0.1143 -0.4991 0.0910 0.067 Uiso calc R 1 . .
C C18 0.1810(3) 0.2088(2) 0.14062(15) 0.0430(5) Uani d . 1 . .
C C17 0.3684(3) 0.2858(2) 0.15175(15) 0.0438(5) Uani d . 1 . .
C C11 0.1788(3) 0.2281(2) 0.49145(15) 0.0446(5) Uani d . 1 . .
C C2 -0.1646(3) -0.3315(2) 0.19699(16) 0.0448(5) Uani d . 1 . .
H H2A -0.2869 -0.3398 0.1631 0.054 Uiso calc R 1 . .
H H2B -0.1832 -0.3840 0.2408 0.054 Uiso calc R 1 . .
C C10 -0.2342(3) 0.0813(2) 0.44419(16) 0.0479(5) Uani d . 1 . .
H H10A -0.1986 0.0885 0.5112 0.058 Uiso calc R 1 . .
H H10B -0.3565 0.0135 0.4152 0.058 Uiso calc R 1 . .
H H10C -0.2366 0.1733 0.4445 0.058 Uiso calc R 1 . .
C C4 0.1457(3) -0.3643(2) 0.16960(18) 0.0539(6) Uani d . 1 . .
H H4A 0.1496 -0.4198 0.2111 0.065 Uiso calc R 1 . .
H H4B 0.2156 -0.3952 0.1179 0.065 Uiso calc R 1 . .
C C20 -0.1304(3) 0.1336(3) 0.04654(18) 0.0630(7) Uani d . 1 . .
H H20A -0.1993 0.1503 -0.0050 0.076 Uiso calc R 1 . .
H H20B -0.1835 0.1588 0.1051 0.076 Uiso calc R 1 . .
H H20C -0.1369 0.0342 0.0244 0.076 Uiso calc R 1 . .
C C21 0.8277(3) 0.3578(3) 0.29756(19) 0.0573(6) Uani d . 1 . .
H H21A 0.9466 0.4146 0.2935 0.069 Uiso calc R 1 . .
H H21B 0.8305 0.2616 0.2845 0.069 Uiso calc R 1 . .
H H21C 0.8025 0.3978 0.3630 0.069 Uiso calc R 1 . .
C C13 0.6642(3) 0.4322(3) 0.5930(2) 0.0768(8) Uani d . 1 . .
H H13A 0.7287 0.5156 0.6512 0.092 Uiso calc R 1 . .
H H13B 0.6768 0.4544 0.5347 0.092 Uiso calc R 1 . .
H H13C 0.7174 0.3564 0.5904 0.092 Uiso calc R 1 . .
C C12 0.4662(3) 0.3867(3) 0.59723(18) 0.0667(7) Uani d . 1 . .
H H12A 0.4530 0.3652 0.6565 0.080 Uiso calc R 1 . .
H H12B 0.4124 0.4635 0.6007 0.080 Uiso calc R 1 . .

loop_
_atom_site_aniso_label
_atom_site_aniso_U_11
_atom_site_aniso_U_22
_atom_site_aniso_U_33
_atom_site_aniso_U_12
_atom_site_aniso_U_13
_atom_site_aniso_U_23
C22 0.0715(18) 0.133(3) 0.080(2) 0.0367(18) 0.0272(15) 0.072(2)
O4 0.0339(8) 0.0517(9) 0.0690(10) 0.0004(6) 0.0116(7) 0.0298(8)
O3 0.0343(8) 0.0524(9) 0.0480(8) 0.0054(6) 0.0031(6) -0.0016(7)
N1 0.0211(8) 0.0445(9) 0.0519(10) 0.0076(7) 0.0058(7) 0.0150(8)
O1 0.0272(8) 0.0560(9) 0.0804(11) 0.0141(7) 0.0118(7) 0.0085(8)
C6 0.0257(9) 0.0357(10) 0.0354(9) 0.0083(7) 0.0064(7) 0.0137(8)
C1 0.0276(9) 0.0381(10) 0.0394(10) 0.0079(8) 0.0057(8) 0.0172(8)
C8 0.0294(9) 0.0378(10) 0.0375(10) 0.0117(8) 0.0073(8) 0.0139(8)
C9 0.0310(10) 0.0411(10) 0.0407(10) 0.0154(8) 0.0094(8) 0.0189(8)
C15 0.0280(9) 0.0374(10) 0.0428(11) 0.0072(8) 0.0046(8) 0.0139(8)
O2 0.0504(10) 0.0693(11) 0.0758(12) 0.0162(8) 0.0164(9) -0.0140(9)
C5 0.0321(10) 0.0433(11) 0.0455(11) 0.0111(8) 0.0085(8) 0.0152(9)
C16 0.0322(10) 0.0323(10) 0.0487(11) 0.0065(8) 0.0120(8) 0.0128(8)
O6 0.0674(11) 0.0684(11) 0.0800(12) 0.0172(9) 0.0201(9) 0.0508(10)
C19 0.0279(9) 0.0405(10) 0.0452(11) 0.0065(8) 0.0061(8) 0.0138(9)
C7 0.0230(8) 0.0367(10) 0.0379(10) 0.0082(7) 0.0054(7) 0.0129(8)
C14 0.0278(9) 0.0311(9) 0.0370(10) 0.0084(7) 0.0077(7) 0.0082(8)
O5 0.0493(10) 0.0834(12) 0.0730(11) 0.0173(8) -0.0018(8) 0.0458(10)
C3 0.0474(13) 0.0447(12) 0.0554(13) 0.0020(10) 0.0087(10) 0.0035(10)
C18 0.0408(11) 0.0454(11) 0.0438(11) 0.0160(9) 0.0042(9) 0.0167(9)
C17 0.0456(12) 0.0406(11) 0.0496(12) 0.0129(9) 0.0128(9) 0.0215(9)
C11 0.0380(11) 0.0462(11) 0.0463(11) 0.0114(9) 0.0111(9) 0.0133(9)
C2 0.0322(10) 0.0419(11) 0.0521(12) 0.0030(8) 0.0034(9) 0.0145(9)
C10 0.0340(11) 0.0593(13) 0.0570(13) 0.0217(9) 0.0163(9) 0.0223(10)
C4 0.0470(12) 0.0435(12) 0.0636(14) 0.0163(10) 0.0146(11) 0.0080(10)
C20 0.0466(13) 0.0887(18) 0.0515(13) 0.0309(13) 0.0002(10) 0.0186(13)
C21 0.0307(11) 0.0586(14) 0.0789(16) 0.0055(10) 0.0112(11) 0.0268(12)
C13 0.0482(14) 0.0747(17) 0.0697(17) 0.0042(12) -0.0008(12) -0.0059(14)
C12 0.0475(13) 0.0650(15) 0.0528(14) 0.0008(11) 0.0051(11) -0.0078(12)

loop_
_atom_type_symbol
_atom_type_description
_atom_type_scat_dispersion_real
_atom_type_scat_dispersion_imag
_atom_type_scat_source
C C 0.0033 0.0016 'International Tables Vol C Tables 4.2.6.8 and 6.1.1.4'
H H 0.0000 0.0000 'International Tables Vol C Tables 4.2.6.8 and 6.1.1.4'
N N 0.0061 0.0033 'International Tables Vol C Tables 4.2.6.8 and 6.1.1.4'
O O 0.0106 0.0060 'International Tables Vol C Tables 4.2.6.8 and 6.1.1.4'

loop_
_geom_angle_atom_site_label_1
_geom_angle_atom_site_label_2
_geom_angle_atom_site_label_3
_geom_angle_site_symmetry_1
_geom_angle_site_symmetry_3
_geom_angle
_geom_angle_publ_flag
O6 C22 H22A . . 109.5 ?
O6 C22 H22B . . 109.5 ?
H22A C22 H22B . . 109.5 ?
O6 C22 H22C . . 109.5 ?
H22A C22 H22C . . 109.5 ?
H22B C22 H22C . . 109.5 ?
C16 O4 C21 . . 117.61(16) ?
C11 O3 C12 . . 116.21(17) ?
C1 N1 C9 . . 122.70(16) ?
C1 N1 H1N . . 116.1(17) ?
C9 N1 H1N . . 120.6(17) ?
C1 C6 C5 . . 119.71(16) ?
C1 C6 C7 . . 121.31(16) ?
C5 C6 C7 . . 118.90(15) ?
C6 C1 N1 . . 119.52(17) ?
C6 C1 C2 . . 124.04(17) ?
N1 C1 C2 . . 116.30(16) ?
C9 C8 C11 . . 120.34(17) ?
C9 C8 C7 . . 120.86(17) ?
C11 C8 C7 . . 118.80(16) ?
C8 C9 N1 . . 119.58(17) ?
C8 C9 C10 . . 126.59(18) ?
N1 C9 C10 . . 113.77(16) ?
C16 C15 C14 . . 120.44(18) ?
C16 C15 H15 . . 119.8 ?
C14 C15 H15 . . 119.8 ?
O1 C5 C6 . . 121.43(18) ?
O1 C5 C4 . . 120.26(18) ?
C6 C5 C4 . . 118.29(16) ?
O4 C16 C15 . . 124.14(18) ?
O4 C16 C17 . . 115.44(17) ?
C15 C16 C17 . . 120.42(17) ?
C17 O6 C22 . . 113.52(19) ?
C18 C19 C14 . . 120.14(17) ?
C18 C19 H19 . . 119.9 ?
C14 C19 H19 . . 119.9 ?
C6 C7 C14 . . 112.18(15) ?
C6 C7 C8 . . 110.40(14) ?
C14 C7 C8 . . 111.39(14) ?
C6 C7 H7 . . 107.6 ?
C14 C7 H7 . . 107.6 ?
C8 C7 H7 . . 107.6 ?
C15 C14 C19 . . 119.66(17) ?
C15 C14 C7 . . 119.36(16) ?
C19 C14 C7 . . 120.98(16) ?
C18 O5 C20 . . 118.35(18) ?
C2 C3 C4 . . 110.79(18) ?
C2 C3 H3A . . 109.5 ?
C4 C3 H3A . . 109.5 ?
C2 C3 H3B . . 109.5 ?
C4 C3 H3B . . 109.5 ?
H3A C3 H3B . . 108.1 ?
O5 C18 C19 . . 125.06(18) ?
O5 C18 C17 . . 114.73(18) ?
C19 C18 C17 . . 120.20(18) ?
O6 C17 C16 . . 120.62(18) ?
O6 C17 C18 . . 120.21(18) ?
C16 C17 C18 . . 119.13(18) ?
O2 C11 O3 . . 121.13(19) ?
O2 C11 C8 . . 126.93(19) ?
O3 C11 C8 . . 111.93(16) ?
C1 C2 C3 . . 111.44(16) ?
C1 C2 H2A . . 109.3 ?
C3 C2 H2A . . 109.3 ?
C1 C2 H2B . . 109.3 ?
C3 C2 H2B . . 109.3 ?
H2A C2 H2B . . 108.0 ?
C9 C10 H10A . . 109.5 ?
C9 C10 H10B . . 109.5 ?
H10A C10 H10B . . 109.5 ?
C9 C10 H10C . . 109.5 ?
H10A C10 H10C . . 109.5 ?
H10B C10 H10C . . 109.5 ?
C5 C4 C3 . . 113.84(18) ?
C5 C4 H4A . . 108.8 ?
C3 C4 H4A . . 108.8 ?
C5 C4 H4B . . 108.8 ?
C3 C4 H4B . . 108.8 ?
H4A C4 H4B . . 107.7 ?
O5 C20 H20A . . 109.5 ?
O5 C20 H20B . . 109.5 ?
H20A C20 H20B . . 109.5 ?
O5 C20 H20C . . 109.5 ?
H20A C20 H20C . . 109.5 ?
H20B C20 H20C . . 109.5 ?
O4 C21 H21A . . 109.5 ?
O4 C21 H21B . . 109.5 ?
H21A C21 H21B . . 109.5 ?
O4 C21 H21C . . 109.5 ?
H21A C21 H21C . . 109.5 ?
H21B C21 H21C . . 109.5 ?
C12 C13 H13A . . 109.5 ?
C12 C13 H13B . . 109.5 ?
H13A C13 H13B . . 109.5 ?
C12 C13 H13C . . 109.5 ?
H13A C13 H13C . . 109.5 ?
H13B C13 H13C . . 109.5 ?
O3 C12 C13 . . 110.0(2) ?
O3 C12 H12A . . 109.7 ?
C13 C12 H12A . . 109.7 ?
O3 C12 H12B . . 109.7 ?
C13 C12 H12B . . 109.7 ?
H12A C12 H12B . . 108.2 ?

loop_
_geom_bond_atom_site_label_1
_geom_bond_atom_site_label_2
_geom_bond_site_symmetry_2
_geom_bond_distance
_geom_bond_publ_flag
C22 O6 . 1.402(3) ?
C22 H22A . 0.9600 ?
C22 H22B . 0.9600 ?
C22 H22C . 0.9600 ?
O4 C16 . 1.375(2) ?
O4 C21 . 1.421(3) ?
O3 C11 . 1.350(2) ?
O3 C12 . 1.446(3) ?
N1 C1 . 1.374(2) ?
N1 C9 . 1.379(3) ?
N1 H1N . 0.83(3) ?
O1 C5 . 1.234(2) ?
C6 C1 . 1.358(2) ?
C6 C5 . 1.453(3) ?
C6 C7 . 1.512(3) ?
C1 C2 . 1.486(3) ?
C8 C9 . 1.355(2) ?
C8 C11 . 1.461(3) ?
C8 C7 . 1.528(2) ?
C9 C10 . 1.508(3) ?
C15 C16 . 1.379(3) ?
C15 C14 . 1.386(2) ?
C15 H15 . 0.9300 ?
O2 C11 . 1.209(2) ?
C5 C4 . 1.505(3) ?
C16 C17 . 1.389(3) ?
O6 C17 . 1.376(2) ?
C19 C18 . 1.384(3) ?
C19 C14 . 1.387(3) ?
C19 H19 . 0.9300 ?
C7 C14 . 1.525(2) ?
C7 H7 . 0.9800 ?
O5 C18 . 1.372(2) ?
O5 C20 . 1.413(3) ?
C3 C2 . 1.506(3) ?
C3 C4 . 1.516(3) ?
C3 H3A . 0.9700 ?
C3 H3B . 0.9700 ?
C18 C17 . 1.399(3) ?
C2 H2A . 0.9700 ?
C2 H2B . 0.9700 ?
C10 H10A . 0.9600 ?
C10 H10B . 0.9600 ?
C10 H10C . 0.9600 ?
C4 H4A . 0.9700 ?
C4 H4B . 0.9700 ?
C20 H20A . 0.9600 ?
C20 H20B . 0.9600 ?
C20 H20C . 0.9600 ?
C21 H21A . 0.9600 ?
C21 H21B . 0.9600 ?
C21 H21C . 0.9600 ?
C13 C12 . 1.458(3) ?
C13 H13A . 0.9600 ?
C13 H13B . 0.9600 ?
C13 H13C . 0.9600 ?
C12 H12A . 0.9700 ?
C12 H12B . 0.9700 ?

loop_
_geom_hbond_atom_site_label_D
_geom_hbond_atom_site_label_H
_geom_hbond_atom_site_label_A
_geom_hbond_site_symmetry_A
_geom_hbond_distance_DH
_geom_hbond_distance_HA
_geom_hbond_distance_DA
_geom_hbond_angle_DHA
C7 H7 O3 . 0.98 2.36 2.720(2) 101
N1 H1N O1 1_455 0.83(3) 2.21(3) 2.995(2) 160(3)
C2 H2B O4 1_445 0.97 2.55 3.340(3) 138
C10 H10B O1 1_455 0.96 2.59 3.429(3) 146

loop_
_geom_torsion_atom_site_label_1
_geom_torsion_atom_site_label_2
_geom_torsion_atom_site_label_3
_geom_torsion_atom_site_label_4
_geom_torsion_site_symmetry_1
_geom_torsion_site_symmetry_2
_geom_torsion_site_symmetry_3
_geom_torsion_site_symmetry_4
_geom_torsion
_geom_torsion_publ_flag
C5 C6 C1 N1 . . . . 171.81(16) ?
C7 C6 C1 N1 . . . . -5.1(3) ?
C5 C6 C1 C2 . . . . -3.6(3) ?
C7 C6 C1 C2 . . . . 179.45(17) ?
C9 N1 C1 C6 . . . . -14.9(3) ?
C9 N1 C1 C2 . . . . 160.86(18) ?
C11 C8 C9 N1 . . . . -174.65(17) ?
C7 C8 C9 N1 . . . . 5.4(3) ?
C11 C8 C9 C10 . . . . 2.4(3) ?
C7 C8 C9 C10 . . . . -177.55(17) ?
C1 N1 C9 C8 . . . . 14.7(3) ?
C1 N1 C9 C10 . . . . -162.71(17) ?
C1 C6 C5 O1 . . . . -173.80(19) ?
C7 C6 C5 O1 . . . . 3.2(3) ?
C1 C6 C5 C4 . . . . 4.2(3) ?
C7 C6 C5 C4 . . . . -178.84(18) ?
C21 O4 C16 C15 . . . . -2.2(3) ?
C21 O4 C16 C17 . . . . 178.60(18) ?
C14 C15 C16 O4 . . . . -178.84(17) ?
C14 C15 C16 C17 . . . . 0.3(3) ?
C1 C6 C7 C14 . . . . -103.04(19) ?
C5 C6 C7 C14 . . . . 80.0(2) ?
C1 C6 C7 C8 . . . . 21.8(2) ?
C5 C6 C7 C8 . . . . -155.10(16) ?
C9 C8 C7 C6 . . . . -22.0(2) ?
C11 C8 C7 C6 . . . . 158.08(16) ?
C9 C8 C7 C14 . . . . 103.36(19) ?
C11 C8 C7 C14 . . . . -76.6(2) ?
C16 C15 C14 C19 . . . . -0.2(3) ?
C16 C15 C14 C7 . . . . 179.89(16) ?
C18 C19 C14 C15 . . . . 0.1(3) ?
C18 C19 C14 C7 . . . . -179.92(17) ?
C6 C7 C14 C15 . . . . -120.58(18) ?
C8 C7 C14 C15 . . . . 115.10(18) ?
C6 C7 C14 C19 . . . . 59.5(2) ?
C8 C7 C14 C19 . . . . -64.8(2) ?
C20 O5 C18 C19 . . . . -4.4(3) ?
C20 O5 C18 C17 . . . . 174.56(19) ?
C14 C19 C18 O5 . . . . 178.62(19) ?
C14 C19 C18 C17 . . . . -0.3(3) ?
C22 O6 C17 C16 . . . . 91.5(3) ?
C22 O6 C17 C18 . . . . -90.4(3) ?
O4 C16 C17 O6 . . . . -3.2(3) ?
C15 C16 C17 O6 . . . . 177.59(18) ?
O4 C16 C17 C18 . . . . 178.77(17) ?
C15 C16 C17 C18 . . . . -0.5(3) ?
O5 C18 C17 O6 . . . . 3.4(3) ?
C19 C18 C17 O6 . . . . -177.62(18) ?
O5 C18 C17 C16 . . . . -178.56(18) ?
C19 C18 C17 C16 . . . . 0.5(3) ?
C12 O3 C11 O2 . . . . 0.6(3) ?
C12 O3 C11 C8 . . . . -178.82(19) ?
C9 C8 C11 O2 . . . . -12.8(3) ?
C7 C8 C11 O2 . . . . 167.2(2) ?
C9 C8 C11 O3 . . . . 166.62(17) ?
C7 C8 C11 O3 . . . . -13.4(2) ?
C6 C1 C2 C3 . . . . -24.4(3) ?
N1 C1 C2 C3 . . . . 160.04(18) ?
C4 C3 C2 C1 . . . . 49.9(3) ?
O1 C5 C4 C3 . . . . -158.6(2) ?
C6 C5 C4 C3 . . . . 23.5(3) ?
C2 C3 C4 C5 . . . . -50.4(3) ?
C11 O3 C12 C13 . . . . -164.3(2) ?

loop_
_cod_related_entry_id
_cod_related_entry_database
_cod_related_entry_code
1 ChemSpider 2123809
